data_1565713
loop_
_publ_author_name
'Deka, Rajesh'
'Junk, Peter C.'
'Turner, David R.'
'Deacon, Glen B.'
'Singh, Harkesh B.'

_publ_section_title
;
 An insight into the redox activity of Ru and Os complexes of the
 N,N&#x2032;-bis(2-pyridyl)benzene-1,2-diamine ligand: Structural,
 electrochemical and electronic structure analysis by density functional
 theory calculations
;
_journal_name_full 'Inorganica Chimica Acta'
_journal_page_first 119193
_journal_paper_doi 10.1016/j.ica.2019.119193
_journal_volume 499
_journal_year 2020
_chemical_formula_moiety 'C37 H27 Cl N7 Ru'
_chemical_formula_sum 'C37 H27 Cl N7 Ru'
_chemical_formula_weight 706.17
_space_group_crystal_system monoclinic
_space_group_IT_number 15
_space_group_name_Hall '-C 2yc'
_space_group_name_H-M_alt 'C 1 2/c 1'
_atom_sites_solution_hydrogens geom
_cell_angle_alpha 90
_cell_angle_beta 97.376(7)
_cell_angle_gamma 90
_cell_formula_units_Z 8
_cell_length_a 11.4893(9)
_cell_length_b 29.335(2)
_cell_length_c 24.2604(17)
_cell_measurement_reflns_used 3948
_cell_measurement_temperature 293(2)
_cell_measurement_theta_max 29.6310
_cell_measurement_theta_min 2.1840
_cell_volume 8109.0(10)
_computing_cell_refinement 'CrysAlisPro 1.171.38.43 (Rigaku OD, 2015)'
_computing_data_collection 'CrysAlisPro 1.171.38.43 (Rigaku OD, 2015)'
_computing_data_reduction 'CrysAlisPro 1.171.38.43 (Rigaku OD, 2015)'
_computing_molecular_graphics 'Olex2 (Dolomanov et al., 2009)'
_computing_publication_material 'Olex2 (Dolomanov et al., 2009)'
_computing_structure_refinement 'ShelXL (Sheldrick, 2015)'
_computing_structure_solution 'olex2.solve (Bourhis et al., 2015)'
_diffrn_ambient_temperature 293(2)
_diffrn_detector_area_resol_mean 28.5714
_diffrn_detector_type 'Rigaku Saturn724+'
_diffrn_measured_fraction_theta_full 0.975
_diffrn_measured_fraction_theta_max 0.975
_diffrn_measurement_details
;
List of Runs (angles in degrees, time in seconds):
  # Type    Start    End  Width  t~exp~   \w     \q     \k     \f   Frames
--------------------------------------------------------------------------
  1  \w   -110.00  39.00   0.50    8.00    --  -20.00   0.00-180.00  298
  2  \w    -94.00  59.00   0.50    8.00    --  -20.00   0.00 -36.00  306
;
_diffrn_measurement_device 'abstract diffractometer'
_diffrn_measurement_device_type 'dtrek-CrysAlisPro-abstract goniometer imported rigaku-d*trek images'
_diffrn_measurement_method '\w scans'
_diffrn_measurement_specimen_support 'Mitegen 50um'
_diffrn_radiation_type MoK\a
_diffrn_radiation_wavelength 0.71073
_diffrn_reflns_av_R_equivalents 0.1119
_diffrn_reflns_av_unetI/netI 0.1321
_diffrn_reflns_Laue_measured_fraction_full 0.975
_diffrn_reflns_Laue_measured_fraction_max 0.975
_diffrn_reflns_limit_h_max 13
_diffrn_reflns_limit_h_min -13
_diffrn_reflns_limit_k_max 34
_diffrn_reflns_limit_k_min -34
_diffrn_reflns_limit_l_max 28
_diffrn_reflns_limit_l_min -28
_diffrn_reflns_number 22929
_diffrn_reflns_point_group_measured_fraction_full 0.975
_diffrn_reflns_point_group_measured_fraction_max 0.975
_diffrn_reflns_theta_full 24.999
_diffrn_reflns_theta_max 24.999
_diffrn_reflns_theta_min 1.626
_exptl_absorpt_coefficient_mu 0.483
_exptl_absorpt_correction_T_max 1.00000
_exptl_absorpt_correction_T_min 0.01524
_exptl_absorpt_correction_type multi-scan
_exptl_absorpt_process_details
;
CrysAlisPro 1.171.38.43 (Rigaku Oxford Diffraction, 2015)
Empirical absorption correction using spherical harmonics,
 implemented in SCALE3 ABSPACK scaling algorithm.
;
_exptl_crystal_colour purple
_exptl_crystal_density_diffrn 1.157
_exptl_crystal_description prism
_exptl_crystal_F_000 2872
_exptl_crystal_size_max 0.18
_exptl_crystal_size_mid 0.11
_exptl_crystal_size_min 0.09
_refine_diff_density_max 1.707
_refine_diff_density_min -1.457
_refine_diff_density_rms 0.159
_refine_ls_extinction_coef 0.00053(18)
_refine_ls_extinction_expression Fc^*^=kFc[1+0.001xFc^2^\l^3^/sin(2\q)]^-1/4^
_refine_ls_extinction_method 'SHELXL-2018/3 (Sheldrick 2018)'
_refine_ls_goodness_of_fit_ref 1.052
_refine_ls_hydrogen_treatment constr
_refine_ls_matrix_type full
_refine_ls_number_parameters 416
_refine_ls_number_reflns 6979
_refine_ls_number_restraints 12
_refine_ls_restrained_S_all 1.053
_refine_ls_R_factor_all 0.1463
_refine_ls_R_factor_gt 0.0919
_refine_ls_shift/su_max 0.001
_refine_ls_shift/su_mean 0.000
_refine_ls_structure_factor_coef Fsqd
_refine_ls_weighting_details 'w=1/[\s^2^(Fo^2^)+(0.1563P)^2^+2.0681P] where P=(Fo^2^+2Fc^2^)/3'
_refine_ls_weighting_scheme calc
_refine_ls_wR_factor_gt 0.2408
_refine_ls_wR_factor_ref 0.2968
_reflns_Friedel_coverage 0.000
_reflns_Friedel_fraction_full .
_reflns_Friedel_fraction_max .
_reflns_number_gt 4036
_reflns_number_total 6979
_reflns_threshold_expression 'I > 2\s(I)'
_cod_data_source_file 1.cif
_cod_data_source_block 2
_cod_original_cell_volume 8109.1(11)
_cod_database_code 1565713
_shelx_space_group_comment
;
The symmetry employed for this shelxl refinement is uniquely defined
by the following loop, which should always be used as a source of
symmetry information in preference to the above space-group names.
They are only intended as comments.
;
_olex2_refinement_description
;
1. Fixed Uiso
 At 1.2 times of:
  All C(H) groups
2. Uiso/Uaniso restraints and constraints
Uanis(C8) \\sim Ueq, Uanis(C9) \\sim Ueq: with sigma of 0.005 and sigma for
terminal atoms of 0.005
3.a Aromatic/amide H refined with riding coordinates:
 C25(H25), C29(H29), C30(H30), C28(H28), C17(H17), C23(H23), C31(H31),
 C33(H33), C18(H18), C34(H34), C20(H20), C37(H37), C35(H35), C36(H36), C11(H11),
  C2(H2), C10(H10), C3(H3), C5(H5), C19(H19), C4(H4), C16(H16), C15(H15),
 C13(H13), C8(H8), C14(H14), C9(H9)
;

loop_
_space_group_symop_operation_xyz
'x, y, z'
'-x, y, -z+1/2'
'x+1/2, y+1/2, z'
'-x+1/2, y+1/2, -z+1/2'
'-x, -y, -z'
'x, -y, z-1/2'
'-x+1/2, -y+1/2, -z'
'x+1/2, -y+1/2, z-1/2'

loop_
_atom_site_label
_atom_site_type_symbol
_atom_site_fract_x
_atom_site_fract_y
_atom_site_fract_z
_atom_site_U_iso_or_equiv
_atom_site_adp_type
_atom_site_occupancy
_atom_site_site_symmetry_order
_atom_site_calc_flag
_atom_site_refinement_flags_posn
_atom_site_refinement_flags_adp
_atom_site_refinement_flags_occupancy
_atom_site_disorder_assembly
_atom_site_disorder_group
Ru1 Ru 0.51982(6) 0.35521(2) 0.49245(3) 0.0433(3) Uani 1 1 d . . . . .
Cl1 Cl 0.32324(18) 0.38066(7) 0.49908(10) 0.0463(6) Uani 1 1 d . . . . .
N6 N 0.5545(6) 0.35730(19) 0.5744(3) 0.0423(18) Uani 1 1 d . . . . .
N7 N 0.4617(6) 0.2911(2) 0.5134(3) 0.0449(18) Uani 1 1 d . . . . .
N5 N 0.5800(6) 0.4210(2) 0.5042(3) 0.0464(19) Uani 1 1 d . . . . .
N2 N 0.4965(7) 0.3502(2) 0.4092(3) 0.0477(19) Uani 1 1 d . . . . .
N1 N 0.6776(6) 0.3348(2) 0.4768(3) 0.050(2) Uani 1 1 d . . . . .
C26 C 0.5326(7) 0.3197(3) 0.6052(4) 0.038(2) Uani 1 1 d . . . . .
C24 C 0.6174(7) 0.3565(3) 0.6882(4) 0.043(2) Uani 1 1 d . . . . .
C27 C 0.4736(7) 0.2826(3) 0.5700(4) 0.042(2) Uani 1 1 d . . . . .
C25 C 0.5652(7) 0.3189(3) 0.6631(4) 0.045(2) Uani 1 1 d . . . . .
H25 H 0.551460 0.293197 0.683793 0.054 Uiso 1 1 calc R . . . .
C29 C 0.3850(7) 0.2104(3) 0.5542(4) 0.048(2) Uani 1 1 d . . . . .
H29 H 0.357804 0.183183 0.567483 0.058 Uiso 1 1 calc R . . . .
C30 C 0.3746(7) 0.2180(3) 0.4979(4) 0.044(2) Uani 1 1 d . . . . .
H30 H 0.341411 0.195986 0.473064 0.053 Uiso 1 1 calc R . . . .
C22 C 0.5992(7) 0.3955(3) 0.5986(4) 0.042(2) Uani 1 1 d . . . . .
N3 N 0.3312(8) 0.3179(3) 0.3583(4) 0.072(3) Uani 1 1 d . . . . .
C28 C 0.4351(8) 0.2424(3) 0.5911(4) 0.052(2) Uani 1 1 d . . . . .
H28 H 0.442813 0.237198 0.629217 0.063 Uiso 1 1 calc R . . . .
C17 C 0.5961(8) 0.4519(3) 0.4651(5) 0.055(3) Uani 1 1 d . . . . .
H17 H 0.574288 0.444837 0.427871 0.066 Uiso 1 1 calc R . . . .
C23 C 0.6305(7) 0.3955(3) 0.6557(4) 0.049(2) Uani 1 1 d . . . . .
H23 H 0.661090 0.421939 0.672993 0.058 Uiso 1 1 calc R . . . .
C31 C 0.4136(7) 0.2582(3) 0.4788(4) 0.048(2) Uani 1 1 d . . . . .
H31 H 0.406881 0.263129 0.440678 0.058 Uiso 1 1 calc R . . . .
C32 C 0.6578(8) 0.3577(3) 0.7479(5) 0.055(3) Uani 1 1 d . . . . .
C33 C 0.7047(7) 0.3166(3) 0.7746(4) 0.051(2) Uani 1 1 d . . . . .
H33 H 0.708761 0.289851 0.754317 0.061 Uiso 1 1 calc R . . . .
C18 C 0.6465(8) 0.4956(3) 0.4800(6) 0.059(3) Uani 1 1 d . . . . .
H18 H 0.654635 0.516950 0.452374 0.071 Uiso 1 1 calc R . . . .
C1 C 0.6939(8) 0.3291(3) 0.4247(4) 0.055(3) Uani 1 1 d . . . . .
C6 C 0.5922(10) 0.3360(3) 0.3854(5) 0.066(3) Uani 1 1 d . . . . .
N4 N 0.7781(9) 0.2962(3) 0.5562(4) 0.081(3) Uani 1 1 d . . . . .
C34 C 0.7428(9) 0.3174(4) 0.8300(6) 0.075(3) Uani 1 1 d . . . . .
H34 H 0.775152 0.291169 0.847205 0.090 Uiso 1 1 calc R . . . .
C20 C 0.6664(8) 0.4755(3) 0.5740(5) 0.056(3) Uani 1 1 d . . . . .
H20 H 0.688566 0.482770 0.611193 0.067 Uiso 1 1 calc R . . . .
C12 C 0.7754(9) 0.3321(3) 0.5227(5) 0.059(3) Uani 1 1 d . . . . .
C7 C 0.3899(9) 0.3566(3) 0.3752(4) 0.056(3) Uani 1 1 d . . . . .
C21 C 0.6157(7) 0.4317(3) 0.5600(4) 0.051(2) Uani 1 1 d . . . . .
C37 C 0.6524(8) 0.3966(3) 0.7793(4) 0.059(3) Uani 1 1 d . . . . .
H37 H 0.624410 0.423624 0.762611 0.071 Uiso 1 1 calc R . . . .
C35 C 0.7350(9) 0.3557(4) 0.8611(5) 0.069(3) Uani 1 1 d . . . . .
H35 H 0.760746 0.354854 0.898988 0.083 Uiso 1 1 calc R . . . .
C36 C 0.6903(9) 0.3950(4) 0.8378(5) 0.066(3) Uani 1 1 d . . . . .
H36 H 0.684277 0.420704 0.859650 0.079 Uiso 1 1 calc R . . . .
C11 C 0.2287(11) 0.3222(5) 0.3251(5) 0.084(4) Uani 1 1 d . . . . .
H11 H 0.190180 0.295884 0.311345 0.100 Uiso 1 1 calc R . . . .
C2 C 0.8008(9) 0.3158(4) 0.4021(5) 0.078(4) Uani 1 1 d . . . . .
H2 H 0.869785 0.310895 0.425965 0.093 Uiso 1 1 calc R . . . .
C10 C 0.1781(10) 0.3641(5) 0.3105(5) 0.078(3) Uani 1 1 d . . . . .
H10 H 0.102983 0.366340 0.291166 0.093 Uiso 1 1 calc R . . . .
C3 C 0.7999(12) 0.3106(5) 0.3469(6) 0.098(5) Uani 1 1 d . . . . .
H3 H 0.869622 0.302909 0.333566 0.117 Uiso 1 1 calc R . . . .
C5 C 0.5989(12) 0.3301(4) 0.3278(5) 0.094(4) Uani 1 1 d . . . . .
H5 H 0.533612 0.335446 0.301721 0.113 Uiso 1 1 calc R . . . .
C19 C 0.6827(9) 0.5063(3) 0.5345(5) 0.066(3) Uani 1 1 d . . . . .
H19 H 0.717923 0.534217 0.544088 0.079 Uiso 1 1 calc R . . . .
C4 C 0.7045(13) 0.3161(5) 0.3109(6) 0.111(5) Uani 1 1 d . . . . .
H4 H 0.707983 0.310402 0.273390 0.133 Uiso 1 1 calc R . . . .
C16 C 0.8652(12) 0.2941(5) 0.6013(6) 0.087(4) Uani 1 1 d . . . . .
H16 H 0.870012 0.269481 0.625756 0.105 Uiso 1 1 calc R . . . .
C15 C 0.9437(11) 0.3291(5) 0.6088(7) 0.092(4) Uani 1 1 d . . . . .
H15 H 1.002764 0.328787 0.638866 0.111 Uiso 1 1 calc R . . . .
C13 C 0.8523(10) 0.3657(3) 0.5284(6) 0.074(4) Uani 1 1 d . . . . .
H13 H 0.848909 0.389477 0.502839 0.089 Uiso 1 1 calc R . . . .
C8 C 0.3570(11) 0.3992(4) 0.3597(6) 0.091(4) Uani 1 1 d . U . . .
H8 H 0.403356 0.424615 0.369764 0.109 Uiso 1 1 calc R . . . .
C14 C 0.9354(13) 0.3643(5) 0.5724(8) 0.102(5) Uani 1 1 d . . . . .
H14 H 0.988912 0.388121 0.578070 0.123 Uiso 1 1 calc R . . . .
C9 C 0.2439(13) 0.4024(5) 0.3260(7) 0.118(5) Uani 1 1 d . U . . .
H9 H 0.214902 0.430872 0.314456 0.142 Uiso 1 1 calc R . . . .

loop_
_atom_site_aniso_label
_atom_site_aniso_U_11
_atom_site_aniso_U_22
_atom_site_aniso_U_33
_atom_site_aniso_U_23
_atom_site_aniso_U_13
_atom_site_aniso_U_12
Ru1 0.0524(6) 0.0442(4) 0.0374(5) 0.0045(3) 0.0213(4) 0.0014(3)
Cl1 0.0526(13) 0.0455(11) 0.0439(15) 0.0059(10) 0.0177(11) 0.0029(9)
N6 0.053(5) 0.030(3) 0.047(5) 0.000(3) 0.018(4) -0.001(3)
N7 0.049(4) 0.051(4) 0.038(5) -0.007(4) 0.017(4) 0.004(3)
N5 0.045(4) 0.048(4) 0.050(5) 0.014(4) 0.018(4) 0.005(3)
N2 0.054(5) 0.053(4) 0.039(5) 0.009(4) 0.017(4) -0.001(3)
N1 0.061(5) 0.043(4) 0.055(6) 0.014(4) 0.035(5) 0.005(3)
C26 0.045(5) 0.039(4) 0.034(5) 0.004(4) 0.019(4) 0.006(4)
C24 0.037(5) 0.062(5) 0.032(5) 0.006(4) 0.012(4) 0.004(4)
C27 0.046(5) 0.051(5) 0.034(5) 0.003(4) 0.032(4) 0.008(4)
C25 0.053(5) 0.049(5) 0.037(6) 0.002(4) 0.017(5) 0.000(4)
C29 0.054(6) 0.040(5) 0.053(7) 0.003(4) 0.019(5) 0.003(4)
C30 0.053(5) 0.034(4) 0.048(6) 0.000(4) 0.015(5) 0.002(4)
C22 0.045(5) 0.046(5) 0.039(6) 0.004(4) 0.014(4) -0.002(4)
N3 0.083(6) 0.082(6) 0.054(6) -0.003(5) 0.023(5) -0.025(5)
C28 0.062(6) 0.052(5) 0.048(7) 0.003(5) 0.026(5) 0.006(4)
C17 0.057(6) 0.048(5) 0.063(7) 0.015(5) 0.014(5) 0.011(4)
C23 0.047(5) 0.053(5) 0.049(7) -0.005(5) 0.017(5) -0.006(4)
C31 0.046(5) 0.052(5) 0.048(6) -0.007(5) 0.013(5) 0.000(4)
C32 0.045(6) 0.079(7) 0.045(7) 0.008(5) 0.019(5) -0.015(5)
C33 0.056(6) 0.059(5) 0.042(6) 0.005(5) 0.023(5) -0.008(4)
C18 0.052(6) 0.042(5) 0.086(10) 0.017(5) 0.021(6) -0.002(4)
C1 0.057(6) 0.066(6) 0.050(7) 0.014(5) 0.037(6) 0.015(5)
C6 0.080(8) 0.070(6) 0.059(8) 0.015(6) 0.049(7) 0.006(6)
N4 0.098(7) 0.074(6) 0.076(8) 0.017(5) 0.032(6) -0.010(5)
C34 0.079(8) 0.073(7) 0.074(10) -0.003(7) 0.016(7) -0.008(6)
C20 0.057(6) 0.054(5) 0.058(7) -0.002(5) 0.005(5) 0.001(4)
C12 0.062(6) 0.053(6) 0.065(8) 0.000(5) 0.022(6) 0.012(5)
C7 0.075(7) 0.064(6) 0.036(6) -0.003(5) 0.027(6) -0.002(5)
C21 0.045(5) 0.054(5) 0.054(7) 0.011(5) 0.012(5) 0.015(4)
C37 0.068(6) 0.061(6) 0.054(7) -0.004(5) 0.028(6) -0.003(5)
C35 0.060(7) 0.108(9) 0.042(7) 0.021(7) 0.013(6) -0.001(6)
C36 0.075(7) 0.078(7) 0.049(7) -0.018(6) 0.030(6) -0.017(6)
C11 0.072(8) 0.121(11) 0.058(9) -0.012(8) 0.010(7) -0.006(8)
C2 0.064(7) 0.089(8) 0.087(10) 0.015(7) 0.035(7) 0.028(6)
C10 0.070(8) 0.123(10) 0.039(7) -0.015(7) 0.004(6) -0.008(7)
C3 0.092(9) 0.145(12) 0.070(10) 0.017(9) 0.059(9) 0.039(9)
C5 0.134(11) 0.116(10) 0.037(7) 0.010(7) 0.028(8) 0.039(9)
C19 0.078(7) 0.052(6) 0.070(9) 0.008(6) 0.018(7) -0.018(5)
C4 0.111(11) 0.163(14) 0.069(11) 0.003(10) 0.050(10) 0.051(10)
C16 0.090(9) 0.108(10) 0.062(9) 0.006(8) 0.005(8) 0.022(8)
C15 0.062(8) 0.120(11) 0.094(12) -0.040(10) 0.008(7) 0.014(8)
C13 0.071(8) 0.058(6) 0.092(11) 0.013(6) 0.000(7) -0.005(5)
C8 0.094(5) 0.083(5) 0.092(6) -0.006(4) -0.002(4) 0.009(4)
C14 0.089(10) 0.083(9) 0.135(17) -0.009(10) 0.020(11) 0.004(7)
C9 0.124(6) 0.109(6) 0.119(7) -0.001(5) 0.007(5) 0.011(5)

loop_
_atom_type_symbol
_atom_type_description
_atom_type_scat_dispersion_real
_atom_type_scat_dispersion_imag
_atom_type_scat_source
C C 0.0033 0.0016 'International Tables Vol C Tables 4.2.6.8 and 6.1.1.4'
H H 0.0000 0.0000 'International Tables Vol C Tables 4.2.6.8 and 6.1.1.4'
Cl Cl 0.1484 0.1585 'International Tables Vol C Tables 4.2.6.8 and 6.1.1.4'
N N 0.0061 0.0033 'International Tables Vol C Tables 4.2.6.8 and 6.1.1.4'
Ru Ru -1.2594 0.8363 'International Tables Vol C Tables 4.2.6.8 and 6.1.1.4'

loop_
_geom_angle_atom_site_label_1
_geom_angle_atom_site_label_2
_geom_angle_atom_site_label_3
_geom_angle
_geom_angle_site_symmetry_1
_geom_angle_site_symmetry_3
N6 Ru1 Cl1 89.6(2) . .
N6 Ru1 N7 79.1(3) . .
N6 Ru1 N5 79.1(3) . .
N6 Ru1 N2 175.4(3) . .
N6 Ru1 N1 97.5(3) . .
N7 Ru1 Cl1 86.02(18) . .
N5 Ru1 Cl1 90.10(19) . .
N5 Ru1 N7 157.9(3) . .
N2 Ru1 Cl1 94.9(2) . .
N2 Ru1 N7 100.0(3) . .
N2 Ru1 N5 102.0(3) . .
N1 Ru1 Cl1 172.9(3) . .
N1 Ru1 N7 95.9(3) . .
N1 Ru1 N5 90.6(3) . .
N1 Ru1 N2 78.1(3) . .
C26 N6 Ru1 119.7(5) . .
C22 N6 Ru1 119.0(6) . .
C22 N6 C26 121.3(8) . .
C27 N7 Ru1 114.2(6) . .
C31 N7 Ru1 127.8(6) . .
C31 N7 C27 118.0(8) . .
C17 N5 Ru1 127.6(7) . .
C17 N5 C21 118.8(8) . .
C21 N5 Ru1 113.4(6) . .
C6 N2 Ru1 115.8(7) . .
C6 N2 C7 118.7(9) . .
C7 N2 Ru1 125.2(6) . .
C1 N1 Ru1 117.9(7) . .
C1 N1 C12 122.0(8) . .
C12 N1 Ru1 119.6(6) . .
N6 C26 C27 112.0(7) . .
N6 C26 C25 120.9(8) . .
C25 C26 C27 127.1(7) . .
C25 C24 C23 118.6(9) . .
C25 C24 C32 121.8(8) . .
C23 C24 C32 119.6(8) . .
N7 C27 C26 114.7(7) . .
C28 C27 N7 121.7(8) . .
C28 C27 C26 123.7(8) . .
C26 C25 H25 120.7 . .
C24 C25 C26 118.6(8) . .
C24 C25 H25 120.7 . .
C30 C29 H29 119.5 . .
C28 C29 H29 119.5 . .
C28 C29 C30 120.9(8) . .
C29 C30 H30 120.4 . .
C31 C30 C29 119.1(9) . .
C31 C30 H30 120.4 . .
N6 C22 C23 118.4(8) . .
N6 C22 C21 113.9(9) . .
C23 C22 C21 127.5(8) . .
C11 N3 C7 117.8(11) . .
C27 C28 H28 121.0 . .
C29 C28 C27 118.0(9) . .
C29 C28 H28 121.0 . .
N5 C17 H17 119.5 . .
N5 C17 C18 121.0(10) . .
C18 C17 H17 119.5 . .
C24 C23 H23 119.1 . .
C22 C23 C24 121.9(8) . .
C22 C23 H23 119.1 . .
N7 C31 C30 122.3(9) . .
N7 C31 H31 118.9 . .
C30 C31 H31 118.9 . .
C33 C32 C24 118.6(9) . .
C37 C32 C24 122.4(9) . .
C37 C32 C33 119.0(10) . .
C32 C33 H33 120.5 . .
C34 C33 C32 118.9(10) . .
C34 C33 H33 120.5 . .
C17 C18 H18 119.7 . .
C19 C18 C17 120.6(10) . .
C19 C18 H18 119.7 . .
N1 C1 C6 114.9(8) . .
N1 C1 C2 128.8(11) . .
C6 C1 C2 116.4(10) . .
N2 C6 C1 113.2(9) . .
N2 C6 C5 126.8(11) . .
C5 C6 C1 119.9(10) . .
C12 N4 C16 118.5(10) . .
C33 C34 H34 119.1 . .
C33 C34 C35 121.8(11) . .
C35 C34 H34 119.1 . .
C21 C20 H20 119.3 . .
C19 C20 H20 119.3 . .
C19 C20 C21 121.4(11) . .
N4 C12 N1 117.4(9) . .
C13 C12 N1 118.1(10) . .
C13 C12 N4 124.4(12) . .
N3 C7 N2 115.4(9) . .
C8 C7 N2 118.9(10) . .
C8 C7 N3 125.6(12) . .
N5 C21 C22 114.5(8) . .
N5 C21 C20 119.5(9) . .
C20 C21 C22 126.0(10) . .
C32 C37 H37 120.2 . .
C32 C37 C36 119.5(10) . .
C36 C37 H37 120.2 . .
C34 C35 H35 119.3 . .
C36 C35 C34 121.3(12) . .
C36 C35 H35 119.3 . .
C37 C36 H36 120.3 . .
C35 C36 C37 119.4(10) . .
C35 C36 H36 120.3 . .
N3 C11 H11 118.6 . .
N3 C11 C10 122.8(12) . .
C10 C11 H11 118.6 . .
C1 C2 H2 119.9 . .
C3 C2 C1 120.2(11) . .
C3 C2 H2 119.9 . .
C11 C10 H10 121.5 . .
C9 C10 C11 117.1(13) . .
C9 C10 H10 121.5 . .
C2 C3 H3 118.5 . .
C4 C3 C2 123.0(11) . .
C4 C3 H3 118.5 . .
C6 C5 H5 120.5 . .
C4 C5 C6 119.0(12) . .
C4 C5 H5 120.5 . .
C18 C19 H19 120.6 . .
C20 C19 C18 118.7(10) . .
C20 C19 H19 120.6 . .
C3 C4 C5 121.4(13) . .
C3 C4 H4 119.3 . .
C5 C4 H4 119.3 . .
N4 C16 H16 121.0 . .
C15 C16 N4 118.0(13) . .
C15 C16 H16 121.0 . .
C16 C15 H15 120.1 . .
C14 C15 C16 119.8(14) . .
C14 C15 H15 120.1 . .
C12 C13 H13 121.3 . .
C12 C13 C14 117.3(12) . .
C14 C13 H13 121.3 . .
C7 C8 H8 122.7 . .
C7 C8 C9 114.6(12) . .
C9 C8 H8 122.7 . .
C15 C14 H14 119.1 . .
C13 C14 C15 121.9(14) . .
C13 C14 H14 119.1 . .
C10 C9 C8 121.6(14) . .
C10 C9 H9 119.2 . .
C8 C9 H9 119.2 . .

loop_
_geom_bond_atom_site_label_1
_geom_bond_atom_site_label_2
_geom_bond_distance
_geom_bond_site_symmetry_2
Ru1 Cl1 2.404(2) .
Ru1 N6 1.977(8) .
Ru1 N7 2.081(7) .
Ru1 N5 2.057(7) .
Ru1 N2 2.007(8) .
Ru1 N1 1.992(7) .
N6 C26 1.374(10) .
N6 C22 1.337(10) .
N7 C27 1.384(10) .
N7 C31 1.350(11) .
N5 C17 1.341(11) .
N5 C21 1.399(12) .
N2 C6 1.371(11) .
N2 C7 1.400(13) .
N1 C1 1.311(12) .
N1 C12 1.479(13) .
C26 C27 1.492(11) .
C26 C25 1.406(12) .
C24 C25 1.362(12) .
C24 C23 1.408(12) .
C24 C32 1.462(13) .
C27 C28 1.381(11) .
C25 H25 0.9300 .
C29 H29 0.9300 .
C29 C30 1.375(12) .
C29 C28 1.372(12) .
C30 H30 0.9300 .
C30 C31 1.363(11) .
C22 C23 1.385(13) .
C22 C21 1.446(12) .
N3 C7 1.356(12) .
N3 C11 1.344(13) .
C28 H28 0.9300 .
C17 H17 0.9300 .
C17 C18 1.435(12) .
C23 H23 0.9300 .
C31 H31 0.9300 .
C32 C33 1.441(13) .
C32 C37 1.378(13) .
C33 H33 0.9300 .
C33 C34 1.360(14) .
C18 H18 0.9300 .
C18 C19 1.372(16) .
C1 C6 1.425(14) .
C1 C2 1.461(12) .
C6 C5 1.421(15) .
N4 C12 1.328(12) .
N4 C16 1.387(15) .
C34 H34 0.9300 .
C34 C35 1.361(15) .
C20 H20 0.9300 .
C20 C21 1.432(12) .
C20 C19 1.347(14) .
C12 C13 1.321(14) .
C7 C8 1.345(14) .
C37 H37 0.9300 .
C37 C36 1.430(14) .
C35 H35 0.9300 .
C35 C36 1.355(14) .
C36 H36 0.9300 .
C11 H11 0.9300 .
C11 C10 1.388(17) .
C2 H2 0.9300 .
C2 C3 1.346(16) .
C10 H10 0.9300 .
C10 C9 1.377(17) .
C3 H3 0.9300 .
C3 C4 1.322(16) .
C5 H5 0.9300 .
C5 C4 1.392(16) .
C19 H19 0.9300 .
C4 H4 0.9300 .
C16 H16 0.9300 .
C16 C15 1.363(16) .
C15 H15 0.9300 .
C15 C14 1.356(19) .
C13 H13 0.9300 .
C13 C14 1.337(19) .
C8 H8 0.9300 .
C8 C9 1.447(17) .
C14 H14 0.9300 .
C9 H9 0.9300 .

loop_
_geom_torsion_atom_site_label_1
_geom_torsion_atom_site_label_2
_geom_torsion_atom_site_label_3
_geom_torsion_atom_site_label_4
_geom_torsion
_geom_torsion_site_symmetry_1
_geom_torsion_site_symmetry_2
_geom_torsion_site_symmetry_3
_geom_torsion_site_symmetry_4
Ru1 N6 C26 C27 -4.9(9) . . . .
Ru1 N6 C26 C25 174.8(6) . . . .
Ru1 N6 C22 C23 -175.7(6) . . . .
Ru1 N6 C22 C21 0.6(9) . . . .
Ru1 N7 C27 C26 -3.7(8) . . . .
Ru1 N7 C27 C28 177.4(6) . . . .
Ru1 N7 C31 C30 -177.4(6) . . . .
Ru1 N5 C17 C18 -175.8(6) . . . .
Ru1 N5 C21 C22 -2.3(9) . . . .
Ru1 N5 C21 C20 176.1(6) . . . .
Ru1 N2 C6 C1 -2.4(11) . . . .
Ru1 N2 C6 C5 -179.5(9) . . . .
Ru1 N2 C7 N3 -98.9(9) . . . .
Ru1 N2 C7 C8 84.5(11) . . . .
Ru1 N1 C1 C6 -3.3(11) . . . .
Ru1 N1 C1 C2 178.0(9) . . . .
Ru1 N1 C12 N4 78.3(10) . . . .
Ru1 N1 C12 C13 -100.2(10) . . . .
N6 C26 C27 N7 5.5(10) . . . .
N6 C26 C27 C28 -175.7(7) . . . .
N6 C26 C25 C24 1.1(12) . . . .
N6 C22 C23 C24 0.5(13) . . . .
N6 C22 C21 N5 1.2(11) . . . .
N6 C22 C21 C20 -177.1(8) . . . .
N7 C27 C28 C29 0.6(12) . . . .
N5 C17 C18 C19 2.0(14) . . . .
N2 C6 C5 C4 178.9(12) . . . .
N2 C7 C8 C9 -178.2(11) . . . .
N1 C1 C6 N2 3.7(13) . . . .
N1 C1 C6 C5 -179.1(9) . . . .
N1 C1 C2 C3 178.6(11) . . . .
N1 C12 C13 C14 175.4(11) . . . .
C26 N6 C22 C23 4.3(12) . . . .
C26 N6 C22 C21 -179.5(7) . . . .
C26 C27 C28 C29 -178.2(7) . . . .
C24 C32 C33 C34 179.7(9) . . . .
C24 C32 C37 C36 178.2(8) . . . .
C27 N7 C31 C30 1.5(12) . . . .
C27 C26 C25 C24 -179.2(7) . . . .
C25 C26 C27 N7 -174.2(8) . . . .
C25 C26 C27 C28 4.7(13) . . . .
C25 C24 C23 C22 -4.4(13) . . . .
C25 C24 C32 C33 34.9(12) . . . .
C25 C24 C32 C37 -145.0(9) . . . .
C29 C30 C31 N7 -0.4(12) . . . .
C30 C29 C28 C27 0.6(12) . . . .
C22 N6 C26 C27 175.1(7) . . . .
C22 N6 C26 C25 -5.2(12) . . . .
N3 C7 C8 C9 5.6(19) . . . .
N3 C11 C10 C9 8(2) . . . .
C28 C29 C30 C31 -0.7(12) . . . .
C17 N5 C21 C22 -177.5(7) . . . .
C17 N5 C21 C20 1.0(11) . . . .
C17 C18 C19 C20 -2.3(15) . . . .
C23 C24 C25 C26 3.4(12) . . . .
C23 C24 C32 C33 -146.2(8) . . . .
C23 C24 C32 C37 33.8(13) . . . .
C23 C22 C21 N5 177.0(8) . . . .
C23 C22 C21 C20 -1.3(14) . . . .
C31 N7 C27 C26 177.2(7) . . . .
C31 N7 C27 C28 -1.7(11) . . . .
C32 C24 C25 C26 -177.7(8) . . . .
C32 C24 C23 C22 176.7(8) . . . .
C32 C33 C34 C35 1.8(15) . . . .
C32 C37 C36 C35 2.5(14) . . . .
C33 C32 C37 C36 -1.7(13) . . . .
C33 C34 C35 C36 -1.1(17) . . . .
C1 N1 C12 N4 -109.3(11) . . . .
C1 N1 C12 C13 72.1(13) . . . .
C1 C6 C5 C4 2.0(18) . . . .
C1 C2 C3 C4 -2(2) . . . .
C6 N2 C7 N3 75.9(11) . . . .
C6 N2 C7 C8 -100.7(12) . . . .
C6 C1 C2 C3 -0.1(17) . . . .
C6 C5 C4 C3 -4(2) . . . .
N4 C12 C13 C14 -3.0(19) . . . .
N4 C16 C15 C14 -0.6(19) . . . .
C34 C35 C36 C37 -1.1(16) . . . .
C12 N1 C1 C6 -175.7(8) . . . .
C12 N1 C1 C2 5.5(15) . . . .
C12 N4 C16 C15 0.0(17) . . . .
C12 C13 C14 C15 2(2) . . . .
C7 N2 C6 C1 -177.7(8) . . . .
C7 N2 C6 C5 5.3(15) . . . .
C7 N3 C11 C10 -4.1(17) . . . .
C7 C8 C9 C10 -1(2) . . . .
C21 N5 C17 C18 -1.3(12) . . . .
C21 C22 C23 C24 -175.2(8) . . . .
C21 C20 C19 C18 1.9(15) . . . .
C37 C32 C33 C34 -0.3(13) . . . .
C11 N3 C7 N2 -179.4(9) . . . .
C11 N3 C7 C8 -3.1(17) . . . .
C11 C10 C9 C8 -5(2) . . . .
C2 C1 C6 N2 -177.5(8) . . . .
C2 C1 C6 C5 -0.2(15) . . . .
C2 C3 C4 C5 4(3) . . . .
C19 C20 C21 N5 -1.3(13) . . . .
C19 C20 C21 C22 177.0(9) . . . .
C16 N4 C12 N1 -176.6(9) . . . .
C16 N4 C12 C13 1.9(17) . . . .
C16 C15 C14 C13 -1(2) . . . .
